data_2017959
loop_
_publ_author_name
'B\"ohle, Tony'
'Eissmann, Frank'
'Weber, Edwin'
'Mertens, Florian O. R. L.'

_publ_section_title
;
 Poly[(\m~4~-2,5-dimethoxybenzene-1,4-dicarboxylato)manganese(II)] and
 its zinc(II) analogue: three-dimensional coordination polymers
 containing unusually coordinated metal centres
;
_journal_coeditor_code GG3245
_journal_issue 1
_journal_name_full 'Acta Crystallographica Section C'
_journal_page_first m5
_journal_page_last m8
_journal_paper_doi 10.1107/S0108270110046950
_journal_volume 67
_journal_year 2011
_chemical_formula_iupac '[Zn (C10 H8 O6)]'
_chemical_formula_moiety 'C10 H8 O6 Zn'
_chemical_formula_sum 'C10 H8 O6 Zn'
_chemical_formula_weight 289.53
_chemical_name_systematic
;
Poly[(\m~4~-2,5-dimethoxybenzene-1,4-dicarboxylato)zinc(II)]
;
_space_group_IT_number 15
_symmetry_cell_setting monoclinic
_symmetry_space_group_name_Hall '-C 2yc'
_symmetry_space_group_name_H-M 'C 1 2/c 1'
_atom_sites_solution_hydrogens geom
_atom_sites_solution_primary direct
_atom_sites_solution_secondary difmap
_audit_creation_method SHELXL97
_cell_angle_alpha 90.00
_cell_angle_beta 97.649(2)
_cell_angle_gamma 90.00
_cell_formula_units_Z 4
_cell_length_a 16.5936(6)
_cell_length_b 8.4438(3)
_cell_length_c 7.4838(3)
_cell_measurement_reflns_used 2923
_cell_measurement_temperature 153(2)
_cell_measurement_theta_max 26.00
_cell_measurement_theta_min 2.48
_cell_volume 1039.25(7)
_computing_cell_refinement 'SAINT (Bruker, 2007)'
_computing_data_collection 'APEX2 (Bruker, 2007)'
_computing_data_reduction 'SAINT (Bruker, 2007)'
_computing_molecular_graphics 'PLATON (Spek, 2009)'
_computing_publication_material
;
SHELXTL (Sheldrick, 2008) and PLATON (Spek, 2009)
;
_computing_structure_refinement 'SHELXL97 (Sheldrick, 2008)'
_computing_structure_solution 'SHELXS97 (Sheldrick, 2008)'
_diffrn_ambient_temperature 153(2)
_diffrn_measured_fraction_theta_full 0.995
_diffrn_measured_fraction_theta_max 0.995
_diffrn_measurement_device_type 'Bruker Kappa APEXII CCD area-detector'
_diffrn_measurement_method '\f and \w scans'
_diffrn_radiation_monochromator graphite
_diffrn_radiation_source 'fine-focus sealed tube'
_diffrn_radiation_type MoK\a
_diffrn_radiation_wavelength 0.71073
_diffrn_reflns_av_R_equivalents 0.0316
_diffrn_reflns_av_sigmaI/netI 0.0246
_diffrn_reflns_limit_h_max 20
_diffrn_reflns_limit_h_min -19
_diffrn_reflns_limit_k_max 10
_diffrn_reflns_limit_k_min -9
_diffrn_reflns_limit_l_max 8
_diffrn_reflns_limit_l_min -9
_diffrn_reflns_number 6781
_diffrn_reflns_theta_full 25.84
_diffrn_reflns_theta_max 25.84
_diffrn_reflns_theta_min 2.48
_exptl_absorpt_coefficient_mu 2.377
_exptl_absorpt_correction_T_max 0.7463
_exptl_absorpt_correction_T_min 0.6949
_exptl_absorpt_correction_type multi-scan
_exptl_absorpt_process_details '(SADABS; Bruker, 2007)'
_exptl_crystal_colour colourless
_exptl_crystal_density_diffrn 1.851
_exptl_crystal_density_method 'not measured'
_exptl_crystal_description block
_exptl_crystal_F_000 584
_exptl_crystal_size_max 0.21
_exptl_crystal_size_mid 0.15
_exptl_crystal_size_min 0.13
_refine_diff_density_max 0.307
_refine_diff_density_min -0.275
_refine_ls_extinction_method none
_refine_ls_goodness_of_fit_ref 1.052
_refine_ls_hydrogen_treatment constr
_refine_ls_matrix_type full
_refine_ls_number_parameters 79
_refine_ls_number_reflns 1005
_refine_ls_number_restraints 0
_refine_ls_restrained_S_all 1.052
_refine_ls_R_factor_all 0.0289
_refine_ls_R_factor_gt 0.0222
_refine_ls_shift/su_max 0.000
_refine_ls_shift/su_mean 0.000
_refine_ls_structure_factor_coef Fsqd
_refine_ls_weighting_details 'calc w=1/[\s^2^(Fo^2^)+(0.0227P)^2^+0.9295P] where P=(Fo^2^+2Fc^2^)/3'
_refine_ls_weighting_scheme calc
_refine_ls_wR_factor_gt 0.0469
_refine_ls_wR_factor_ref 0.0487
_reflns_number_gt 898
_reflns_number_total 1005
_reflns_threshold_expression I>2\s(I)
_cod_data_source_file gg3245.cif
_cod_data_source_block II
_cod_original_sg_symbol_H-M 'C 2/c'
_cod_database_code 2017959
_cod_database_fobs_code 2017959

loop_
_symmetry_equiv_pos_as_xyz
'x, y, z'
'-x, y, -z+1/2'
'x+1/2, y+1/2, z'
'-x+1/2, y+1/2, -z+1/2'
'-x, -y, -z'
'x, -y, z-1/2'
'-x+1/2, -y+1/2, -z'
'x+1/2, -y+1/2, z-1/2'

loop_
_atom_site_type_symbol
_atom_site_label
_atom_site_fract_x
_atom_site_fract_y
_atom_site_fract_z
_atom_site_U_iso_or_equiv
_atom_site_adp_type
_atom_site_calc_flag
_atom_site_refinement_flags
_atom_site_occupancy
_atom_site_disorder_assembly
_atom_site_disorder_group
Zn Zn1 1.0000 -0.07765(4) 0.2500 0.01735(12) Uani d S 1 . .
O O1 0.89943(8) 0.04802(17) 0.27162(18) 0.0206(3) Uani d . 1 . .
O O2 0.97106(7) 0.16244(16) 0.50689(17) 0.0175(3) Uani d . 1 . .
O O3 0.88909(8) 0.29952(17) 0.74397(19) 0.0223(3) Uani d . 1 . .
C C1 0.82575(11) 0.1943(2) 0.4642(3) 0.0161(4) Uani d . 1 . .
C C2 0.81990(11) 0.2758(2) 0.6249(3) 0.0167(4) Uani d . 1 . .
C C3 0.74429(11) 0.3298(2) 0.6580(3) 0.0173(4) Uani d . 1 . .
H H3 0.7401 0.3848 0.7672 0.021 Uiso calc R 1 . .
C C4 0.90393(11) 0.1308(2) 0.4121(3) 0.0157(4) Uani d . 1 . .
C C5 0.88121(14) 0.3818(3) 0.9077(3) 0.0407(7) Uani d . 1 . .
H H5A 0.8602 0.4887 0.8795 0.061 Uiso calc R 1 . .
H H5B 0.9345 0.3890 0.9814 0.061 Uiso calc R 1 . .
H H5C 0.8435 0.3243 0.9745 0.061 Uiso calc R 1 . .

loop_
_atom_site_aniso_label
_atom_site_aniso_U_11
_atom_site_aniso_U_22
_atom_site_aniso_U_33
_atom_site_aniso_U_12
_atom_site_aniso_U_13
_atom_site_aniso_U_23
Zn1 0.01064(17) 0.0276(2) 0.01397(18) 0.000 0.00223(12) 0.000
O1 0.0149(7) 0.0303(9) 0.0166(7) 0.0026(6) 0.0023(6) -0.0049(6)
O2 0.0116(6) 0.0232(8) 0.0177(7) -0.0003(5) 0.0020(6) 0.0025(6)
O3 0.0140(7) 0.0305(8) 0.0210(8) 0.0039(6) -0.0025(6) -0.0093(7)
C1 0.0144(9) 0.0172(10) 0.0170(10) 0.0000(8) 0.0030(8) 0.0027(8)
C2 0.0131(9) 0.0176(10) 0.0186(10) 0.0001(8) -0.0014(8) 0.0009(8)
C3 0.0165(10) 0.0196(11) 0.0157(10) 0.0014(8) 0.0024(8) -0.0013(8)
C4 0.0147(10) 0.0179(10) 0.0148(10) -0.0007(8) 0.0030(8) 0.0051(8)
C5 0.0272(13) 0.0553(17) 0.0352(14) 0.0159(11) -0.0120(10) -0.0260(12)

loop_
_atom_type_symbol
_atom_type_description
_atom_type_scat_dispersion_real
_atom_type_scat_dispersion_imag
_atom_type_scat_source
C C 0.0033 0.0016 'International Tables Vol C Tables 4.2.6.8 and 6.1.1.4'
H H 0.0000 0.0000 'International Tables Vol C Tables 4.2.6.8 and 6.1.1.4'
O O 0.0106 0.0060 'International Tables Vol C Tables 4.2.6.8 and 6.1.1.4'
Zn Zn 0.2839 1.4301 'International Tables Vol C Tables 4.2.6.8 and 6.1.1.4'

loop_
_geom_angle_atom_site_label_1
_geom_angle_atom_site_label_2
_geom_angle_atom_site_label_3
_geom_angle_site_symmetry_1
_geom_angle_site_symmetry_3
_geom_angle
_geom_angle_publ_flag
O2 Zn1 O2 6 5_756 137.03(8) ?
O2 Zn1 O1 6 2_755 102.89(5) ?
O2 Zn1 O1 5_756 2_755 99.51(5) ?
O2 Zn1 O1 6 . 99.51(5) ?
O2 Zn1 O1 5_756 . 102.89(5) ?
O1 Zn1 O1 2_755 . 116.00(8) ?
C4 O1 Zn1 . . 113.89(12) ?
C4 O2 Zn1 . 5_756 122.20(12) ?
C2 O3 C5 . . 117.63(15) ?
C3 C1 C2 7_656 . 119.21(17) ?
C3 C1 C4 7_656 . 116.79(18) ?
C2 C1 C4 . . 124.00(17) ?
O3 C2 C3 . . 122.32(18) ?
O3 C2 C1 . . 118.83(16) ?
C3 C2 C1 . . 118.85(17) ?
C2 C3 C1 . 7_656 121.94(19) ?
C2 C3 H3 . . 119.0 ?
C1 C3 H3 7_656 . 119.0 ?
O1 C4 O2 . . 122.41(17) ?
O1 C4 C1 . . 117.28(17) ?
O2 C4 C1 . . 120.30(17) ?
O3 C5 H5A . . 109.5 ?
O3 C5 H5B . . 109.5 ?
H5A C5 H5B . . 109.5 ?
O3 C5 H5C . . 109.5 ?
H5A C5 H5C . . 109.5 ?
H5B C5 H5C . . 109.5 ?

loop_
_geom_bond_atom_site_label_1
_geom_bond_atom_site_label_2
_geom_bond_site_symmetry_2
_geom_bond_distance
_geom_bond_publ_flag
Zn1 O2 6 1.9547(13) ?
Zn1 O2 5_756 1.9547(13) ?
Zn1 O1 2_755 2.0023(13) ?
Zn1 O1 . 2.0023(13) ?
O1 C4 . 1.256(2) ?
O2 C4 . 1.267(2) ?
O2 Zn1 5_756 1.9547(13) ?
O3 C2 . 1.371(2) ?
O3 C5 . 1.430(3) ?
C1 C3 7_656 1.395(3) ?
C1 C2 . 1.401(3) ?
C1 C4 . 1.502(3) ?
C2 C3 . 1.388(3) ?
C3 C1 7_656 1.395(3) ?
C3 H3 . 0.9500 ?
C5 H5A . 0.9800 ?
C5 H5B . 0.9800 ?
C5 H5C . 0.9800 ?

loop_
_geom_hbond_atom_site_label_D
_geom_hbond_atom_site_label_H
_geom_hbond_atom_site_label_A
_geom_hbond_site_symmetry_A
_geom_hbond_distance_DH
_geom_hbond_distance_HA
_geom_hbond_distance_DA
_geom_hbond_angle_DHA
C3 H3 O1 7_656 0.95 2.36 2.713(2) 101.2
C5 H5B O2 2_756 0.98 2.47 3.071(3) 119.6

loop_
_geom_torsion_atom_site_label_1
_geom_torsion_atom_site_label_2
_geom_torsion_atom_site_label_3
_geom_torsion_atom_site_label_4
_geom_torsion_site_symmetry_1
_geom_torsion_site_symmetry_2
_geom_torsion_site_symmetry_3
_geom_torsion_site_symmetry_4
_geom_torsion
_geom_torsion_publ_flag
O2 Zn1 O1 C4 6 . . . -173.31(13) ?
O2 Zn1 O1 C4 5_756 . . . 43.62(14) ?
O1 Zn1 O1 C4 2_755 . . . -63.84(12) ?
C5 O3 C2 C3 . . . . 0.6(3) ?
C5 O3 C2 C1 . . . . -179.4(2) ?
C3 C1 C2 O3 7_656 . . . -179.77(17) ?
C4 C1 C2 O3 . . . . -0.3(3) ?
C3 C1 C2 C3 7_656 . . . 0.2(3) ?
C4 C1 C2 C3 . . . . 179.64(18) ?
O3 C2 C3 C1 . . . 7_656 179.76(17) ?
C1 C2 C3 C1 . . . 7_656 -0.2(3) ?
Zn1 O1 C4 O2 . . . . 16.5(2) ?
Zn1 O1 C4 C1 . . . . -164.29(13) ?
Zn1 O2 C4 O1 5_756 . . . -112.14(18) ?
Zn1 O2 C4 C1 5_756 . . . 68.6(2) ?
C3 C1 C4 O1 7_656 . . . -6.6(3) ?
C2 C1 C4 O1 . . . . 173.91(18) ?
C3 C1 C4 O2 7_656 . . . 172.60(17) ?
C2 C1 C4 O2 . . . . -6.8(3) ?
